data_7022406
loop_
_publ_author_name
'Massoud, Salah S.'
'Louka, Febee R.'
'Obaid, Yasser K.'
'Vicente, Ramon'
'Ribas, Joan'
'Fischer, Roland C.'
'Mautner, Franz A.'

_publ_section_title
;
 Metal ions directing the geometry and nuclearity of azido-metal(II)
 complexes derived from bis(2-(3,5-dimethyl-1H-pyrazol-1-yl)ethyl)amine.
;
_journal_issue 11
_journal_name_full 'Dalton transactions (Cambridge, England : 2003)'
_journal_page_first 3968
_journal_page_last 3978
_journal_paper_doi 10.1039/c2dt32540c
_journal_volume 42
_journal_year 2013
_chemical_formula_moiety 'C14 H23 Co N11'
_chemical_formula_sum 'C14 H23 Co N11'
_chemical_formula_weight 404.36
_chemical_name_common '[Co(bedmpza)(N3)2]'
_chemical_name_systematic
;
?
;
_space_group_IT_number 14
_symmetry_cell_setting monoclinic
_symmetry_space_group_name_Hall '-P 2ybc'
_symmetry_space_group_name_H-M 'P 1 21/c 1'
_atom_sites_solution_hydrogens geom
_atom_sites_solution_primary direct
_atom_sites_solution_secondary difmap
_audit_creation_method SHELXL-97
_cell_angle_alpha 90.00
_cell_angle_beta 111.8680(10)
_cell_angle_gamma 90.00
_cell_formula_units_Z 4
_cell_length_a 9.9378(4)
_cell_length_b 15.7877(7)
_cell_length_c 12.2822(5)
_cell_measurement_reflns_used 8000
_cell_measurement_temperature 103(2)
_cell_measurement_theta_max 28.00
_cell_measurement_theta_min 2.50
_cell_volume 1788.36(13)
_computing_cell_refinement 'Bruker SAINT'
_computing_data_collection 'Bruker APEX-2'
_computing_data_reduction 'Bruker SAINT'
_computing_structure_refinement 'SHELXL-97 (Sheldrick, 2008)'
_computing_structure_solution 'SHELXS-97 (Sheldrick, 2008)'
_diffrn_ambient_temperature 103(2)
_diffrn_measured_fraction_theta_full 1.000
_diffrn_measured_fraction_theta_max 1.000
_diffrn_measurement_device_type 'Bruker APEX-II CCD'
_diffrn_measurement_method \w-scans
_diffrn_radiation_monochromator graphite
_diffrn_radiation_source 'fine-focus sealed tube'
_diffrn_radiation_type MoK\a
_diffrn_radiation_wavelength 0.71073
_diffrn_reflns_av_R_equivalents 0.0281
_diffrn_reflns_av_sigmaI/netI 0.0122
_diffrn_reflns_limit_h_max 13
_diffrn_reflns_limit_h_min -13
_diffrn_reflns_limit_k_max 21
_diffrn_reflns_limit_k_min -21
_diffrn_reflns_limit_l_max 16
_diffrn_reflns_limit_l_min -16
_diffrn_reflns_number 69932
_diffrn_reflns_theta_full 29.00
_diffrn_reflns_theta_max 29.00
_diffrn_reflns_theta_min 2.20
_exptl_absorpt_coefficient_mu 0.984
_exptl_absorpt_correction_T_max 0.9739
_exptl_absorpt_correction_T_min 0.6389
_exptl_absorpt_correction_type multi-scan
_exptl_absorpt_process_details SADABS
_exptl_crystal_colour red
_exptl_crystal_density_diffrn 1.502
_exptl_crystal_density_method 'not measured'
_exptl_crystal_description irregular
_exptl_crystal_F_000 844
_exptl_crystal_size_max 0.50
_exptl_crystal_size_mid 0.04
_exptl_crystal_size_min 0.03
_refine_diff_density_max 0.533
_refine_diff_density_min -0.359
_refine_diff_density_rms 0.053
_refine_ls_extinction_method none
_refine_ls_goodness_of_fit_ref 1.110
_refine_ls_matrix_type full
_refine_ls_number_parameters 242
_refine_ls_number_reflns 4761
_refine_ls_number_restraints 0
_refine_ls_restrained_S_all 1.110
_refine_ls_R_factor_all 0.0278
_refine_ls_R_factor_gt 0.0248
_refine_ls_shift/su_max 0.000
_refine_ls_shift/su_mean 0.000
_refine_ls_structure_factor_coef Fsqd
_refine_ls_weighting_details 'calc w=1/[\s^2^(Fo^2^)+(0.0274P)^2^+1.1381P] where P=(Fo^2^+2Fc^2^)/3'
_refine_ls_weighting_scheme calc
_refine_ls_wR_factor_gt 0.0645
_refine_ls_wR_factor_ref 0.0667
_reflns_number_gt 4409
_reflns_number_total 4761
_reflns_threshold_expression >2sigma(I)
_cod_data_source_file c2dt32540c.txt
_cod_data_source_block rf1803
_cod_depositor_comments
;
The following automatic conversions were performed:

'_symmetry_cell_setting' value 'Monoclinic' changed to 'monoclinic'
according to /home/saulius/struct/CIF-dictionaries/cif_core.dic
dictionary named 'cif_core.dic' version 2.4.2 from 2011-04-26.

Automatic conversion script
Id: cif_fix_values 1891 2012-01-12 08:04:46Z andrius 
;
_cod_original_sg_symbol_H-M 'P 21/c'
_cod_database_code 7022406

loop_
_symmetry_equiv_pos_as_xyz
'x, y, z'
'-x, y+1/2, -z+1/2'
'-x, -y, -z'
'x, -y-1/2, z-1/2'

loop_
_atom_site_label
_atom_site_type_symbol
_atom_site_fract_x
_atom_site_fract_y
_atom_site_fract_z
_atom_site_U_iso_or_equiv
_atom_site_adp_type
_atom_site_occupancy
_atom_site_symmetry_multiplicity
_atom_site_calc_flag
_atom_site_refinement_flags
Co1 Co 0.747346(17) 0.097384(10) 0.220455(13) 0.01090(5) Uani 1 1 d .
N11 N 0.65586(13) -0.01409(7) 0.15327(11) 0.0208(2) Uani 1 1 d .
N12 N 0.54930(12) -0.05165(7) 0.14647(10) 0.0183(2) Uani 1 1 d .
N13 N 0.44878(13) -0.09289(8) 0.13892(12) 0.0257(3) Uani 1 1 d .
N21 N 0.87563(12) 0.14796(8) 0.37591(10) 0.0190(2) Uani 1 1 d .
N22 N 1.00478(12) 0.15564(7) 0.41703(9) 0.0169(2) Uani 1 1 d .
N23 N 1.12921(13) 0.16449(9) 0.46109(11) 0.0277(3) Uani 1 1 d .
N1 N 0.56742(11) 0.12950(7) 0.26610(9) 0.01384(19) Uani 1 1 d .
N2 N 0.47545(11) 0.19644(6) 0.22658(9) 0.01283(19) Uani 1 1 d .
N3 N 0.70126(11) 0.19702(6) 0.09979(9) 0.01227(19) Uani 1 1 d .
H3 H 0.6401(17) 0.1764(10) 0.0318(14) 0.015 Uiso 1 1 d .
N4 N 0.98436(11) 0.09709(6) 0.10930(9) 0.01310(19) Uani 1 1 d .
N5 N 0.93501(11) 0.06170(6) 0.18865(9) 0.01300(19) Uani 1 1 d .
C1 C 0.63116(14) 0.26867(8) 0.13636(11) 0.0163(2) Uani 1 1 d .
H1A H 0.6268 0.3181 0.0856 0.020 Uiso 1 1 calc R
H1B H 0.6913 0.2846 0.2180 0.020 Uiso 1 1 calc R
C2 C 0.47939(14) 0.24783(8) 0.12929(11) 0.0171(2) Uani 1 1 d .
H2A H 0.4267 0.3014 0.1271 0.020 Uiso 1 1 calc R
H2B H 0.4277 0.2173 0.0550 0.020 Uiso 1 1 calc R
C3 C 0.38013(13) 0.20132(8) 0.28177(10) 0.0135(2) Uani 1 1 d .
C4 C 0.41359(13) 0.13587(8) 0.36176(11) 0.0144(2) Uani 1 1 d .
H4 H 0.3670 0.1226 0.4145 0.017 Uiso 1 1 calc R
C5 C 0.53070(13) 0.09274(8) 0.34932(11) 0.0145(2) Uani 1 1 d .
C6 C 0.26182(14) 0.26554(8) 0.25356(12) 0.0175(2) Uani 1 1 d .
H6A H 0.3042 0.3221 0.2750 0.026 Uiso 1 1 calc R
H6B H 0.2001 0.2528 0.2978 0.026 Uiso 1 1 calc R
H6C H 0.2034 0.2640 0.1693 0.026 Uiso 1 1 calc R
C7 C 0.60965(15) 0.01625(9) 0.41327(12) 0.0198(3) Uani 1 1 d .
H7A H 0.5479 -0.0338 0.3861 0.030 Uiso 1 1 calc R
H7B H 0.6340 0.0237 0.4977 0.030 Uiso 1 1 calc R
H7C H 0.6989 0.0087 0.3980 0.030 Uiso 1 1 calc R
C8 C 0.83217(14) 0.22694(8) 0.08047(11) 0.0162(2) Uani 1 1 d .
H8A H 0.9063 0.2445 0.1566 0.019 Uiso 1 1 calc R
H8B H 0.8064 0.2772 0.0285 0.019 Uiso 1 1 calc R
C9 C 0.89623(14) 0.15966(8) 0.02591(11) 0.0166(2) Uani 1 1 d .
H9A H 0.8162 0.1301 -0.0362 0.020 Uiso 1 1 calc R
H9B H 0.9567 0.1877 -0.0119 0.020 Uiso 1 1 calc R
C10 C 1.11049(13) 0.06134(8) 0.11442(11) 0.0150(2) Uani 1 1 d .
C11 C 1.14512(13) 0.00082(8) 0.20168(11) 0.0162(2) Uani 1 1 d .
H11 H 1.2276 -0.0352 0.2267 0.019 Uiso 1 1 calc R
C12 C 1.03402(13) 0.00325(8) 0.24598(11) 0.0143(2) Uani 1 1 d .
C13 C 1.18821(14) 0.08711(9) 0.03647(12) 0.0194(3) Uani 1 1 d .
H13A H 1.1323 0.0689 -0.0441 0.029 Uiso 1 1 calc R
H13B H 1.2842 0.0605 0.0638 0.029 Uiso 1 1 calc R
H13C H 1.1991 0.1489 0.0385 0.029 Uiso 1 1 calc R
C14 C 1.01563(15) -0.04880(8) 0.34110(12) 0.0196(2) Uani 1 1 d .
H14A H 1.0173 -0.0117 0.4056 0.029 Uiso 1 1 calc R
H14B H 1.0948 -0.0900 0.3700 0.029 Uiso 1 1 calc R
H14C H 0.9227 -0.0788 0.3100 0.029 Uiso 1 1 calc R

loop_
_atom_site_aniso_label
_atom_site_aniso_U_11
_atom_site_aniso_U_22
_atom_site_aniso_U_33
_atom_site_aniso_U_23
_atom_site_aniso_U_13
_atom_site_aniso_U_12
Co1 0.01279(9) 0.00942(8) 0.01181(8) 0.00120(5) 0.00610(6) 0.00008(5)
N11 0.0209(5) 0.0164(5) 0.0291(6) -0.0060(4) 0.0141(5) -0.0051(4)
N12 0.0188(5) 0.0147(5) 0.0214(5) -0.0005(4) 0.0074(4) 0.0010(4)
N13 0.0189(6) 0.0233(6) 0.0331(7) 0.0007(5) 0.0074(5) -0.0046(4)
N21 0.0168(5) 0.0247(6) 0.0162(5) -0.0059(4) 0.0069(4) 0.0006(4)
N22 0.0214(5) 0.0179(5) 0.0136(5) -0.0039(4) 0.0092(4) -0.0010(4)
N23 0.0200(6) 0.0392(7) 0.0240(6) -0.0093(5) 0.0083(5) -0.0062(5)
N1 0.0140(5) 0.0122(5) 0.0166(5) 0.0034(4) 0.0072(4) 0.0030(4)
N2 0.0126(5) 0.0122(5) 0.0147(5) 0.0024(4) 0.0064(4) 0.0019(4)
N3 0.0134(5) 0.0118(5) 0.0127(5) 0.0002(4) 0.0060(4) -0.0012(3)
N4 0.0143(5) 0.0138(5) 0.0135(5) -0.0012(4) 0.0079(4) -0.0013(4)
N5 0.0156(5) 0.0122(5) 0.0128(4) -0.0006(4) 0.0071(4) -0.0011(4)
C1 0.0181(6) 0.0124(5) 0.0203(6) 0.0026(4) 0.0092(5) 0.0010(4)
C2 0.0162(6) 0.0174(6) 0.0191(6) 0.0074(5) 0.0082(5) 0.0037(4)
C3 0.0120(5) 0.0142(5) 0.0146(5) -0.0025(4) 0.0054(4) -0.0005(4)
C4 0.0146(5) 0.0164(6) 0.0142(5) 0.0000(4) 0.0076(4) 0.0000(4)
C5 0.0154(5) 0.0148(5) 0.0148(5) 0.0018(4) 0.0074(4) 0.0001(4)
C6 0.0157(6) 0.0163(6) 0.0215(6) -0.0007(5) 0.0082(5) 0.0033(4)
C7 0.0225(6) 0.0197(6) 0.0218(6) 0.0083(5) 0.0134(5) 0.0057(5)
C8 0.0182(6) 0.0138(5) 0.0196(6) 0.0011(4) 0.0104(5) -0.0021(4)
C9 0.0194(6) 0.0182(6) 0.0153(5) 0.0027(5) 0.0100(5) 0.0009(5)
C10 0.0129(5) 0.0166(6) 0.0162(5) -0.0070(4) 0.0063(4) -0.0034(4)
C11 0.0134(5) 0.0160(6) 0.0184(6) -0.0048(5) 0.0049(4) 0.0002(4)
C12 0.0154(5) 0.0125(5) 0.0141(5) -0.0026(4) 0.0045(4) -0.0006(4)
C13 0.0173(6) 0.0235(6) 0.0215(6) -0.0068(5) 0.0118(5) -0.0049(5)
C14 0.0219(6) 0.0167(6) 0.0200(6) 0.0037(5) 0.0077(5) 0.0031(5)

loop_
_atom_type_symbol
_atom_type_description
_atom_type_scat_dispersion_real
_atom_type_scat_dispersion_imag
_atom_type_scat_source
C C 0.0033 0.0016 'International Tables Vol C Tables 4.2.6.8 and 6.1.1.4'
H H 0.0000 0.0000 'International Tables Vol C Tables 4.2.6.8 and 6.1.1.4'
N N 0.0061 0.0033 'International Tables Vol C Tables 4.2.6.8 and 6.1.1.4'
Co Co 0.3494 0.9721 'International Tables Vol C Tables 4.2.6.8 and 6.1.1.4'

loop_
_geom_angle_atom_site_label_1
_geom_angle_atom_site_label_2
_geom_angle_atom_site_label_3
_geom_angle
N11 Co1 N21 139.63(5)
N11 Co1 N3 114.91(5)
N21 Co1 N3 105.46(4)
N11 Co1 N5 89.21(4)
N21 Co1 N5 89.45(4)
N3 Co1 N5 92.57(4)
N11 Co1 N1 91.19(4)
N21 Co1 N1 87.32(4)
N3 Co1 N1 91.36(4)
N5 Co1 N1 175.46(4)
N12 N11 Co1 136.03(10)
N13 N12 N11 175.93(14)
N22 N21 Co1 129.60(9)
N23 N22 N21 177.08(13)
C5 N1 N2 105.70(10)
C5 N1 Co1 126.40(8)
N2 N1 Co1 127.57(8)
C3 N2 N1 111.50(10)
C3 N2 C2 127.96(10)
N1 N2 C2 120.31(10)
C1 N3 C8 110.14(9)
C1 N3 Co1 111.26(7)
C8 N3 Co1 112.28(7)
C1 N3 H3 109.2(10)
C8 N3 H3 107.4(10)
Co1 N3 H3 106.3(11)
C10 N4 N5 111.66(10)
C10 N4 C9 128.21(10)
N5 N4 C9 119.88(10)
C12 N5 N4 105.56(10)
C12 N5 Co1 127.58(8)
N4 N5 Co1 126.76(8)
N3 C1 C2 112.78(10)
N3 C1 H1A 109.0
C2 C1 H1A 109.0
N3 C1 H1B 109.0
C2 C1 H1B 109.0
H1A C1 H1B 107.8
N2 C2 C1 113.86(10)
N2 C2 H2A 108.8
C1 C2 H2A 108.8
N2 C2 H2B 108.8
C1 C2 H2B 108.8
H2A C2 H2B 107.7
N2 C3 C4 106.59(10)
N2 C3 C6 123.98(11)
C4 C3 C6 129.41(11)
C3 C4 C5 105.99(10)
C3 C4 H4 127.0
C5 C4 H4 127.0
N1 C5 C4 110.20(11)
N1 C5 C7 120.84(11)
C4 C5 C7 128.96(11)
C3 C6 H6A 109.5
C3 C6 H6B 109.5
H6A C6 H6B 109.5
C3 C6 H6C 109.5
H6A C6 H6C 109.5
H6B C6 H6C 109.5
C5 C7 H7A 109.5
C5 C7 H7B 109.5
H7A C7 H7B 109.5
C5 C7 H7C 109.5
H7A C7 H7C 109.5
H7B C7 H7C 109.5
N3 C8 C9 112.64(10)
N3 C8 H8A 109.1
C9 C8 H8A 109.1
N3 C8 H8B 109.1
C9 C8 H8B 109.1
H8A C8 H8B 107.8
N4 C9 C8 113.92(10)
N4 C9 H9A 108.8
C8 C9 H9A 108.8
N4 C9 H9B 108.8
C8 C9 H9B 108.8
H9A C9 H9B 107.7
N4 C10 C11 106.45(11)
N4 C10 C13 123.18(12)
C11 C10 C13 130.36(12)
C10 C11 C12 106.13(11)
C10 C11 H11 126.9
C12 C11 H11 126.9
N5 C12 C11 110.18(11)
N5 C12 C14 120.62(11)
C11 C12 C14 129.19(11)
C10 C13 H13A 109.5
C10 C13 H13B 109.5
H13A C13 H13B 109.5
C10 C13 H13C 109.5
H13A C13 H13C 109.5
H13B C13 H13C 109.5
C12 C14 H14A 109.5
C12 C14 H14B 109.5
H14A C14 H14B 109.5
C12 C14 H14C 109.5
H14A C14 H14C 109.5
H14B C14 H14C 109.5

loop_
_geom_bond_atom_site_label_1
_geom_bond_atom_site_label_2
_geom_bond_distance
Co1 N11 2.0115(11)
Co1 N21 2.0236(11)
Co1 N3 2.0916(10)
Co1 N5 2.1191(10)
Co1 N1 2.1249(10)
N11 N12 1.1892(16)
N12 N13 1.1667(16)
N21 N22 1.1976(16)
N22 N23 1.1589(17)
N1 C5 1.3389(15)
N1 N2 1.3628(14)
N2 C3 1.3568(15)
N2 C2 1.4569(15)
N3 C1 1.4832(16)
N3 C8 1.4838(15)
N3 H3 0.891(16)
N4 C10 1.3546(15)
N4 N5 1.3633(14)
N4 C9 1.4573(16)
N5 C12 1.3414(16)
C1 C2 1.5142(17)
C1 H1A 0.9900
C1 H1B 0.9900
C2 H2A 0.9900
C2 H2B 0.9900
C3 C4 1.3784(17)
C3 C6 1.4923(17)
C4 C5 1.4049(16)
C4 H4 0.9500
C5 C7 1.4938(17)
C6 H6A 0.9800
C6 H6B 0.9800
C6 H6C 0.9800
C7 H7A 0.9800
C7 H7B 0.9800
C7 H7C 0.9800
C8 C9 1.5167(17)
C8 H8A 0.9900
C8 H8B 0.9900
C9 H9A 0.9900
C9 H9B 0.9900
C10 C11 1.3803(18)
C10 C13 1.4932(17)
C11 C12 1.4015(17)
C11 H11 0.9500
C12 C14 1.4942(17)
C13 H13A 0.9800
C13 H13B 0.9800
C13 H13C 0.9800
C14 H14A 0.9800
C14 H14B 0.9800
C14 H14C 0.9800

loop_
_geom_torsion_atom_site_label_1
_geom_torsion_atom_site_label_2
_geom_torsion_atom_site_label_3
_geom_torsion_atom_site_label_4
_geom_torsion
C5 N1 N2 C3 -1.19(13)
C5 N1 N2 C2 -176.11(11)
C10 N4 N5 C12 0.94(13)
C9 N4 N5 C12 175.66(10)
C10 N4 N5 Co1 177.69(8)
C9 N4 N5 Co1 -7.59(15)
C8 N3 C1 C2 166.17(10)
C3 N2 C2 C1 143.02(12)
N1 N2 C2 C1 -42.98(16)
N3 C1 C2 N2 78.11(13)
N1 N2 C3 C4 1.16(14)
C2 N2 C3 C4 175.59(11)
N1 N2 C3 C6 -177.14(11)
C2 N2 C3 C6 -2.71(19)
N2 C3 C4 C5 -0.65(13)
C6 C3 C4 C5 177.53(12)
N2 N1 C5 C4 0.75(14)
N2 N1 C5 C7 -179.91(11)
C3 C4 C5 N1 -0.07(14)
C3 C4 C5 C7 -179.34(13)
C1 N3 C8 C9 -171.59(10)
C10 N4 C9 C8 -140.46(12)
N5 N4 C9 C8 45.78(15)
N3 C8 C9 N4 -79.69(13)
N5 N4 C10 C11 -0.65(13)
C9 N4 C10 C11 -174.83(11)
N5 N4 C10 C13 179.30(11)
C9 N4 C10 C13 5.12(19)
N4 C10 C11 C12 0.11(13)
C13 C10 C11 C12 -179.84(12)
N4 N5 C12 C11 -0.85(13)
N4 N5 C12 C14 179.84(11)
C10 C11 C12 N5 0.47(14)
C10 C11 C12 C14 179.71(12)
